data_4079943
loop_
_publ_author_name
'Chu, Jean-Ho'
'Wu, Chung-Chiu'
'Chang, Deng-Hsiang'
'Lee, Ya-Ming'
'Wu, Ming-Jung'

_publ_section_title
;
 Direct Ortho Arylation of 9-(Pyridin-2-yl)-9H-carbazoles Bearing a
 Removable Directing Group via Palladium(II)-Catalyzed C--H Bond
 Activation
;
_journal_issue 1
_journal_name_full Organometallics
_journal_page_first 272
_journal_paper_doi 10.1021/om301071m
_journal_volume 32
_journal_year 2013
_chemical_formula_moiety 'C30 H32 N4 O6 Pd2'
_chemical_formula_sum 'C30 H32 N4 O6 Pd2'
_chemical_formula_weight 757.40
_chemical_name_systematic
;
 ?
;
_space_group_IT_number 14
_symmetry_cell_setting monoclinic
_symmetry_space_group_name_Hall '-P 2ybc'
_symmetry_space_group_name_H-M 'P 1 21/c 1'
_atom_sites_solution_hydrogens geom
_atom_sites_solution_primary direct
_atom_sites_solution_secondary difmap
_audit_creation_method SHELXL-97
_cell_angle_alpha 90.00
_cell_angle_beta 106.392(2)
_cell_angle_gamma 90.00
_cell_formula_units_Z 8
_cell_length_a 12.1819(4)
_cell_length_b 32.5347(14)
_cell_length_c 15.2506(6)
_cell_measurement_reflns_used 0
_cell_measurement_temperature 200(2)
_cell_measurement_theta_max 0
_cell_measurement_theta_min 0
_cell_volume 5798.7(4)
_computing_molecular_graphics 'Ortep-3 for Windows (Farrugia, 1997)'
_computing_publication_material 'WinGX publication routines (Farrugia, 1999)'
_computing_structure_refinement 'SHELXL-97 (Sheldrick, 1997)'
_computing_structure_solution 'SHELXS-86 (Sheldrick, 1986)'
_diffrn_ambient_temperature 200(2)
_diffrn_measured_fraction_theta_full 0.987
_diffrn_measured_fraction_theta_max 0.987
_diffrn_radiation_monochromator graphite
_diffrn_radiation_source 'fine-focus sealed tube'
_diffrn_radiation_type MoK\a
_diffrn_radiation_wavelength 0.71073
_diffrn_reflns_av_R_equivalents 0.0478
_diffrn_reflns_av_sigmaI/netI 0.0558
_diffrn_reflns_limit_h_max 14
_diffrn_reflns_limit_h_min -10
_diffrn_reflns_limit_k_max 38
_diffrn_reflns_limit_k_min -38
_diffrn_reflns_limit_l_max 17
_diffrn_reflns_limit_l_min -18
_diffrn_reflns_number 37761
_diffrn_reflns_theta_full 25.00
_diffrn_reflns_theta_max 25.00
_diffrn_reflns_theta_min 1.25
_exptl_absorpt_coefficient_mu 1.291
_exptl_absorpt_correction_T_max 0.9502
_exptl_absorpt_correction_T_min 0.7823
_exptl_absorpt_correction_type multi-scan
_exptl_crystal_colour brown-yellow
_exptl_crystal_density_diffrn 1.735
_exptl_crystal_density_method 'not measured'
_exptl_crystal_description prism
_exptl_crystal_F_000 3040
_exptl_crystal_size_max 0.20
_exptl_crystal_size_mid 0.16
_exptl_crystal_size_min 0.04
_refine_diff_density_max 3.181
_refine_diff_density_min -0.992
_refine_diff_density_rms 0.303
_refine_ls_extinction_method none
_refine_ls_goodness_of_fit_ref 1.216
_refine_ls_hydrogen_treatment constr
_refine_ls_matrix_type full
_refine_ls_number_parameters 757
_refine_ls_number_reflns 10082
_refine_ls_number_restraints 0
_refine_ls_restrained_S_all 1.216
_refine_ls_R_factor_all 0.0962
_refine_ls_R_factor_gt 0.0798
_refine_ls_shift/su_max 0.000
_refine_ls_shift/su_mean 0.000
_refine_ls_structure_factor_coef Fsqd
_refine_ls_weighting_details 'calc w=1/[\s^2^(Fo^2^)+(0.0710P)^2^+147.1443P] where P=(Fo^2^+2Fc^2^)/3'
_refine_ls_weighting_scheme calc
_refine_ls_wR_factor_gt 0.2167
_refine_ls_wR_factor_ref 0.2309
_reflns_number_gt 8265
_reflns_number_total 10082
_reflns_threshold_expression >2sigma(I)
_cod_data_source_file om301071m_si_002.cif
_cod_data_source_block a13691
_cod_original_sg_symbol_H-M 'P 21/c'
_cod_database_code 4079943

loop_
_symmetry_equiv_pos_as_xyz
'x, y, z'
'-x, y+1/2, -z+1/2'
'-x, -y, -z'
'x, -y-1/2, z-1/2'

loop_
_atom_site_label
_atom_site_type_symbol
_atom_site_fract_x
_atom_site_fract_y
_atom_site_fract_z
_atom_site_U_iso_or_equiv
_atom_site_adp_type
_atom_site_occupancy
_atom_site_symmetry_multiplicity
_atom_site_calc_flag
_atom_site_refinement_flags
C1 C 0.5716(10) 0.1619(4) 0.4320(9) 0.025(3) Uani 1 1 d .
C2 C 0.6801(14) 0.1437(5) 0.4952(12) 0.051(4) Uani 1 1 d .
H2A H 0.7182 0.1644 0.5403 0.076 Uiso 1 1 calc R
H2B H 0.7315 0.1353 0.4593 0.076 Uiso 1 1 calc R
H2C H 0.6606 0.1198 0.5268 0.076 Uiso 1 1 calc R
C3 C 0.2802(10) 0.1660(4) 0.4384(9) 0.025(3) Uani 1 1 d .
C4 C 0.2197(13) 0.1480(5) 0.5022(10) 0.036(3) Uani 1 1 d .
H4A H 0.2265 0.1668 0.5538 0.055 Uiso 1 1 calc R
H4B H 0.2543 0.1215 0.5250 0.055 Uiso 1 1 calc R
H4C H 0.1387 0.1441 0.4697 0.055 Uiso 1 1 calc R
C5 C 0.2570(10) 0.2668(4) 0.3257(8) 0.021(3) Uani 1 1 d .
C6 C 0.1555(10) 0.2541(4) 0.3413(9) 0.029(3) Uani 1 1 d .
H6 H 0.1574 0.2306 0.3786 0.035 Uiso 1 1 calc R
C7 C 0.0514(11) 0.2737(4) 0.3054(10) 0.031(3) Uani 1 1 d .
C8 C -0.0528(12) 0.2205(5) 0.3554(11) 0.046(4) Uani 1 1 d .
H8A H -0.1293 0.2150 0.3618 0.068 Uiso 1 1 calc R
H8B H 0.0038 0.2183 0.4153 0.068 Uiso 1 1 calc R
H8C H -0.0352 0.2003 0.3135 0.068 Uiso 1 1 calc R
C9 C 0.0429(10) 0.3084(4) 0.2531(9) 0.029(3) Uani 1 1 d .
C10 C -0.0659(11) 0.3300(5) 0.2148(12) 0.046(4) Uani 1 1 d .
H10A H -0.1265 0.3163 0.2345 0.070 Uiso 1 1 calc R
H10B H -0.0852 0.3297 0.1479 0.070 Uiso 1 1 calc R
H10C H -0.0585 0.3585 0.2365 0.070 Uiso 1 1 calc R
C11 C 0.1409(10) 0.3219(4) 0.2351(8) 0.023(3) Uani 1 1 d .
H11 H 0.1371 0.3458 0.1988 0.028 Uiso 1 1 calc R
C12 C 0.2469(10) 0.3019(4) 0.2682(8) 0.023(3) Uani 1 1 d .
C13 C 0.4488(10) 0.3063(4) 0.2626(8) 0.023(3) Uani 1 1 d .
C14 C 0.5241(11) 0.3294(4) 0.2231(9) 0.030(3) Uani 1 1 d .
H14 H 0.4942 0.3511 0.1817 0.036 Uiso 1 1 calc R
C15 C 0.6361(11) 0.3204(4) 0.2443(10) 0.033(3) Uani 1 1 d .
H15 H 0.6863 0.3367 0.2211 0.040 Uiso 1 1 calc R
C16 C 0.6769(13) 0.2874(4) 0.2999(11) 0.039(3) Uani 1 1 d .
H16 H 0.7557 0.2803 0.3148 0.047 Uiso 1 1 calc R
C17 C 0.6045(11) 0.2651(4) 0.3334(9) 0.026(3) Uani 1 1 d .
H17 H 0.6345 0.2422 0.3711 0.031 Uiso 1 1 calc R
C18 C 0.4716(9) 0.1765(4) 0.1950(8) 0.019(2) Uani 1 1 d .
C19 C 0.5821(11) 0.1595(4) 0.2099(9) 0.028(3) Uani 1 1 d .
H19 H 0.6017 0.1354 0.2462 0.033 Uiso 1 1 calc R
C20 C 0.6616(10) 0.1769(4) 0.1733(9) 0.025(3) Uani 1 1 d .
C21 C 0.7993(14) 0.1240(5) 0.2374(14) 0.058(5) Uani 1 1 d .
H21A H 0.8787 0.1166 0.2422 0.086 Uiso 1 1 calc R
H21B H 0.7482 0.1021 0.2058 0.086 Uiso 1 1 calc R
H21C H 0.7903 0.1277 0.2988 0.086 Uiso 1 1 calc R
C22 C 0.6376(10) 0.2121(4) 0.1194(8) 0.022(3) Uani 1 1 d .
C23 C 0.7304(10) 0.2323(4) 0.0867(9) 0.025(3) Uani 1 1 d .
H23A H 0.8010 0.2162 0.1075 0.038 Uiso 1 1 calc R
H23B H 0.7440 0.2602 0.1117 0.038 Uiso 1 1 calc R
H23C H 0.7067 0.2335 0.0198 0.038 Uiso 1 1 calc R
C24 C 0.5291(9) 0.2274(4) 0.1019(8) 0.022(3) Uani 1 1 d .
H24 H 0.5094 0.2507 0.0631 0.026 Uiso 1 1 calc R
C25 C 0.4459(9) 0.2107(3) 0.1376(7) 0.016(2) Uani 1 1 d .
C26 C 0.2372(9) 0.2157(4) 0.1240(8) 0.021(3) Uani 1 1 d .
C27 C 0.1352(11) 0.2356(5) 0.0791(9) 0.032(3) Uani 1 1 d .
H27 H 0.1373 0.2589 0.0420 0.039 Uiso 1 1 calc R
C28 C 0.0348(10) 0.2224(5) 0.0873(10) 0.034(3) Uani 1 1 d .
H28 H -0.0339 0.2365 0.0576 0.041 Uiso 1 1 calc R
C29 C 0.0323(11) 0.1876(5) 0.1402(10) 0.037(3) Uani 1 1 d .
H29 H -0.0381 0.1772 0.1463 0.045 Uiso 1 1 calc R
C30 C 0.1346(10) 0.1686(4) 0.1833(9) 0.027(3) Uani 1 1 d .
H30 H 0.1333 0.1446 0.2182 0.032 Uiso 1 1 calc R
C31 C 0.4123(10) 0.4514(4) 0.0917(8) 0.025(3) Uani 1 1 d .
C32 C 0.4748(14) 0.4414(5) 0.0223(10) 0.045(4) Uani 1 1 d .
H32A H 0.4901 0.4119 0.0233 0.067 Uiso 1 1 calc R
H32B H 0.5473 0.4565 0.0370 0.067 Uiso 1 1 calc R
H32C H 0.4276 0.4494 -0.0387 0.067 Uiso 1 1 calc R
C33 C 0.1081(11) 0.4449(4) 0.0978(8) 0.024(3) Uani 1 1 d .
C34 C -0.0076(13) 0.4325(5) 0.0364(10) 0.045(4) Uani 1 1 d .
H34A H -0.0399 0.4552 -0.0051 0.068 Uiso 1 1 calc R
H34B H -0.0588 0.4260 0.0738 0.068 Uiso 1 1 calc R
H34C H 0.0008 0.4082 0.0007 0.068 Uiso 1 1 calc R
C35 C 0.1768(11) 0.5221(4) 0.2572(9) 0.025(3) Uani 1 1 d .
C36 C 0.0599(12) 0.5271(4) 0.2158(10) 0.036(3) Uani 1 1 d .
H36 H 0.0303 0.5249 0.1513 0.044 Uiso 1 1 calc R
C37 C -0.0115(12) 0.5351(4) 0.2674(11) 0.037(3) Uani 1 1 d .
C38 C -0.1729(16) 0.5425(7) 0.1342(13) 0.073(6) Uani 1 1 d .
H38A H -0.2554 0.5478 0.1175 0.110 Uiso 1 1 calc R
H38B H -0.1588 0.5157 0.1101 0.110 Uiso 1 1 calc R
H38C H -0.1351 0.5640 0.1083 0.110 Uiso 1 1 calc R
C39 C 0.0255(11) 0.5353(5) 0.3627(10) 0.036(3) Uani 1 1 d .
C40 C -0.0590(14) 0.5421(6) 0.4175(12) 0.055(5) Uani 1 1 d .
H40A H -0.0189 0.5405 0.4829 0.082 Uiso 1 1 calc R
H40B H -0.1185 0.5209 0.4018 0.082 Uiso 1 1 calc R
H40C H -0.0942 0.5693 0.4033 0.082 Uiso 1 1 calc R
C41 C 0.1396(12) 0.5310(4) 0.4036(10) 0.033(3) Uani 1 1 d .
H41 H 0.1671 0.5316 0.4684 0.040 Uiso 1 1 calc R
C42 C 0.2178(11) 0.5257(4) 0.3521(9) 0.030(3) Uani 1 1 d .
C43 C 0.4259(12) 0.5334(4) 0.3674(10) 0.033(3) Uani 1 1 d .
C44 C 0.5320(12) 0.5436(4) 0.4280(11) 0.038(3) Uani 1 1 d .
H44 H 0.5406 0.5431 0.4919 0.045 Uiso 1 1 calc R
C45 C 0.6228(14) 0.5540(5) 0.3978(13) 0.053(4) Uani 1 1 d .
H45 H 0.6948 0.5601 0.4398 0.064 Uiso 1 1 calc R
C46 C 0.6084(13) 0.5556(5) 0.3046(13) 0.050(4) Uani 1 1 d .
H46 H 0.6696 0.5637 0.2812 0.060 Uiso 1 1 calc R
C47 C 0.5024(13) 0.5451(4) 0.2459(12) 0.043(4) Uani 1 1 d .
H47 H 0.4915 0.5467 0.1818 0.051 Uiso 1 1 calc R
C48 C 0.4867(10) 0.4143(4) 0.3338(8) 0.025(3) Uani 1 1 d .
C49 C 0.5810(11) 0.4314(4) 0.3152(9) 0.028(3) Uani 1 1 d .
H49 H 0.5708 0.4523 0.2702 0.033 Uiso 1 1 calc R
C50 C 0.6909(11) 0.4185(4) 0.3613(10) 0.030(3) Uani 1 1 d .
C51 C 0.7741(14) 0.4526(6) 0.2543(12) 0.056(5) Uani 1 1 d .
H51A H 0.8492 0.4616 0.2500 0.084 Uiso 1 1 calc R
H51B H 0.7233 0.4764 0.2481 0.084 Uiso 1 1 calc R
H51C H 0.7413 0.4328 0.2054 0.084 Uiso 1 1 calc R
C52 C 0.7104(10) 0.3895(4) 0.4292(9) 0.028(3) Uani 1 1 d .
C53 C 0.8289(12) 0.3738(5) 0.4751(11) 0.042(4) Uani 1 1 d .
H53A H 0.8253 0.3534 0.5215 0.063 Uiso 1 1 calc R
H53B H 0.8778 0.3967 0.5043 0.063 Uiso 1 1 calc R
H53C H 0.8607 0.3610 0.4295 0.063 Uiso 1 1 calc R
C54 C 0.6170(11) 0.3746(4) 0.4529(9) 0.029(3) Uani 1 1 d .
H54 H 0.6289 0.3561 0.5030 0.035 Uiso 1 1 calc R
C55 C 0.5056(10) 0.3858(4) 0.4058(9) 0.024(3) Uani 1 1 d .
C56 C 0.3062(10) 0.3781(4) 0.4169(8) 0.023(3) Uani 1 1 d .
C57 C 0.2379(11) 0.3592(5) 0.4645(9) 0.033(3) Uani 1 1 d .
H57 H 0.2686 0.3381 0.5074 0.039 Uiso 1 1 calc R
C58 C 0.1283(11) 0.3710(4) 0.4496(9) 0.033(3) Uani 1 1 d .
H58 H 0.0804 0.3572 0.4796 0.039 Uiso 1 1 calc R
C59 C 0.0854(10) 0.4032(4) 0.3905(9) 0.027(3) Uani 1 1 d .
H59 H 0.0096 0.4129 0.3825 0.033 Uiso 1 1 calc R
C60 C 0.1542(11) 0.4207(4) 0.3440(9) 0.029(3) Uani 1 1 d .
H60 H 0.1249 0.4429 0.3036 0.035 Uiso 1 1 calc R
N1 N 0.4903(9) 0.2736(3) 0.3161(7) 0.024(2) Uani 1 1 d .
N2 N 0.3389(8) 0.3175(3) 0.2427(7) 0.026(2) Uani 1 1 d .
H2 H 0.3218 0.3389 0.2062 0.032 Uiso 1 1 calc R
N3 N 0.2360(8) 0.1829(3) 0.1779(7) 0.021(2) Uani 1 1 d .
N4 N 0.3373(8) 0.2297(3) 0.1123(7) 0.021(2) Uani 1 1 d .
H4 H 0.3339 0.2538 0.0854 0.025 Uiso 1 1 calc R
N5 N 0.4147(9) 0.5326(3) 0.2768(8) 0.029(2) Uani 1 1 d .
N6 N 0.3362(9) 0.5245(4) 0.3992(8) 0.035(3) Uani 1 1 d .
H6A H 0.3533 0.5170 0.4569 0.042 Uiso 1 1 calc R
N7 N 0.2627(8) 0.4077(3) 0.3530(7) 0.022(2) Uani 1 1 d .
N8 N 0.4177(8) 0.3667(3) 0.4329(7) 0.024(2) Uani 1 1 d .
H8 H 0.4373 0.3440 0.4649 0.029 Uiso 1 1 calc R
O1 O 0.5520(7) 0.1986(3) 0.4444(6) 0.027(2) Uani 1 1 d .
O2 O 0.5143(7) 0.1385(3) 0.3707(6) 0.0258(19) Uani 1 1 d .
O3 O 0.2779(7) 0.1464(3) 0.3675(6) 0.029(2) Uani 1 1 d .
O4 O 0.3245(7) 0.2016(2) 0.4592(5) 0.0222(18) Uani 1 1 d .
O5 O -0.0496(8) 0.2602(3) 0.3205(8) 0.049(3) Uani 1 1 d .
O6 O 0.7710(7) 0.1615(3) 0.1871(6) 0.028(2) Uani 1 1 d .
O7 O 0.3861(9) 0.4876(3) 0.0996(7) 0.037(2) Uani 1 1 d .
O8 O 0.3982(7) 0.4218(3) 0.1401(6) 0.0268(19) Uani 1 1 d .
O9 O 0.1598(8) 0.4188(3) 0.1551(6) 0.029(2) Uani 1 1 d .
O10 O 0.1434(9) 0.4804(3) 0.0873(6) 0.036(2) Uani 1 1 d .
O11 O -0.1280(8) 0.5425(4) 0.2317(7) 0.046(3) Uani 1 1 d .
O12 O 0.7867(8) 0.4336(4) 0.3405(8) 0.048(3) Uani 1 1 d .
Pd1 Pd 0.40125(7) 0.23629(3) 0.37840(6) 0.0188(2) Uani 1 1 d .
Pd2 Pd 0.37507(8) 0.16108(3) 0.27285(6) 0.0201(2) Uani 1 1 d .
Pd3 Pd 0.28065(9) 0.50605(3) 0.18387(7) 0.0265(3) Uani 1 1 d .
Pd4 Pd 0.33038(8) 0.42103(3) 0.24987(6) 0.0210(2) Uani 1 1 d .

loop_
_atom_site_aniso_label
_atom_site_aniso_U_11
_atom_site_aniso_U_22
_atom_site_aniso_U_33
_atom_site_aniso_U_23
_atom_site_aniso_U_13
_atom_site_aniso_U_12
C1 0.026(6) 0.026(7) 0.025(7) 0.009(6) 0.011(5) 0.002(5)
C2 0.046(9) 0.040(9) 0.051(10) 0.000(8) -0.012(8) 0.013(7)
C3 0.020(6) 0.026(7) 0.028(7) 0.007(6) 0.005(5) 0.007(5)
C4 0.045(8) 0.037(8) 0.032(8) 0.004(6) 0.019(7) -0.002(7)
C5 0.025(6) 0.021(6) 0.014(6) -0.004(5) 0.001(5) -0.007(5)
C6 0.022(6) 0.032(7) 0.032(7) 0.009(6) 0.006(6) -0.002(5)
C7 0.026(7) 0.031(8) 0.037(8) -0.005(6) 0.010(6) -0.010(6)
C8 0.032(8) 0.059(10) 0.048(10) 0.023(8) 0.016(7) 0.007(7)
C9 0.015(6) 0.041(8) 0.030(7) -0.002(6) 0.003(5) 0.006(6)
C10 0.019(7) 0.043(9) 0.072(12) 0.008(8) 0.005(7) -0.004(6)
C11 0.025(6) 0.018(6) 0.024(7) 0.000(5) 0.004(5) 0.000(5)
C12 0.019(6) 0.027(7) 0.023(6) -0.004(5) 0.005(5) -0.001(5)
C13 0.022(6) 0.027(7) 0.021(6) -0.011(5) 0.010(5) -0.004(5)
C14 0.033(7) 0.028(7) 0.035(8) 0.004(6) 0.019(6) 0.000(6)
C15 0.031(7) 0.034(8) 0.038(8) 0.002(6) 0.017(6) -0.003(6)
C16 0.042(8) 0.032(8) 0.049(9) 0.001(7) 0.021(7) -0.004(7)
C17 0.030(7) 0.019(6) 0.029(7) 0.002(5) 0.007(6) 0.007(5)
C18 0.017(6) 0.028(7) 0.015(6) -0.002(5) 0.009(5) 0.002(5)
C19 0.030(7) 0.030(7) 0.024(7) -0.007(6) 0.009(6) 0.001(6)
C20 0.021(6) 0.024(7) 0.030(7) -0.007(5) 0.010(5) 0.005(5)
C21 0.037(9) 0.036(9) 0.108(16) 0.024(10) 0.035(10) 0.017(7)
C22 0.017(6) 0.031(7) 0.021(6) -0.004(5) 0.009(5) -0.005(5)
C23 0.015(6) 0.029(7) 0.032(7) 0.002(6) 0.009(5) -0.003(5)
C24 0.017(6) 0.029(7) 0.017(6) 0.001(5) 0.002(5) -0.005(5)
C25 0.009(5) 0.021(6) 0.015(6) -0.007(5) -0.004(4) -0.004(4)
C26 0.015(6) 0.026(7) 0.024(6) -0.008(5) 0.010(5) -0.005(5)
C27 0.028(7) 0.041(8) 0.027(7) 0.001(6) 0.007(6) 0.002(6)
C28 0.013(6) 0.057(10) 0.034(8) -0.002(7) 0.007(6) 0.002(6)
C29 0.024(7) 0.053(10) 0.034(8) -0.011(7) 0.007(6) -0.008(6)
C30 0.026(6) 0.033(7) 0.024(7) -0.012(6) 0.012(5) -0.008(6)
C31 0.026(6) 0.030(7) 0.021(6) -0.002(5) 0.011(5) 0.008(5)
C32 0.063(10) 0.044(9) 0.038(9) -0.003(7) 0.033(8) 0.010(8)
C33 0.030(7) 0.024(7) 0.022(6) 0.001(5) 0.014(5) 0.010(5)
C34 0.037(8) 0.054(10) 0.034(8) 0.010(7) -0.007(7) 0.007(7)
C35 0.032(7) 0.016(6) 0.029(7) 0.002(5) 0.013(6) -0.002(5)
C36 0.043(8) 0.035(8) 0.036(8) 0.008(6) 0.019(7) 0.006(7)
C37 0.036(8) 0.021(7) 0.054(10) 0.005(6) 0.011(7) 0.003(6)
C38 0.054(11) 0.112(18) 0.051(11) 0.025(12) 0.008(9) 0.026(12)
C39 0.028(7) 0.042(9) 0.044(9) -0.018(7) 0.017(7) -0.006(6)
C40 0.041(9) 0.082(13) 0.050(10) -0.003(9) 0.026(8) -0.004(9)
C41 0.040(8) 0.032(8) 0.032(8) -0.009(6) 0.017(6) -0.003(6)
C42 0.030(7) 0.030(7) 0.034(8) 0.004(6) 0.013(6) 0.002(6)
C43 0.033(7) 0.029(7) 0.044(9) 0.003(6) 0.019(7) 0.003(6)
C44 0.038(8) 0.034(8) 0.041(9) -0.005(7) 0.012(7) 0.001(6)
C45 0.041(9) 0.056(11) 0.062(12) -0.012(9) 0.012(8) 0.002(8)
C46 0.037(9) 0.040(9) 0.079(13) -0.006(9) 0.025(9) -0.005(7)
C47 0.052(9) 0.028(8) 0.058(10) -0.005(7) 0.033(8) -0.003(7)
C48 0.022(6) 0.031(7) 0.019(6) -0.004(5) 0.001(5) -0.003(5)
C49 0.029(7) 0.027(7) 0.029(7) 0.002(6) 0.009(6) -0.003(5)
C50 0.025(6) 0.026(7) 0.040(8) 0.000(6) 0.011(6) -0.005(5)
C51 0.041(9) 0.069(12) 0.057(11) 0.025(9) 0.013(8) -0.011(8)
C52 0.017(6) 0.047(8) 0.021(6) 0.000(6) 0.005(5) -0.001(6)
C53 0.028(7) 0.047(9) 0.045(9) 0.009(7) 0.001(7) 0.003(7)
C54 0.026(7) 0.036(8) 0.024(7) 0.005(6) 0.005(5) 0.001(6)
C55 0.025(6) 0.024(7) 0.027(7) 0.001(5) 0.016(5) -0.006(5)
C56 0.025(6) 0.026(7) 0.019(6) 0.001(5) 0.008(5) 0.000(5)
C57 0.029(7) 0.046(9) 0.023(7) 0.011(6) 0.009(6) 0.000(6)
C58 0.031(7) 0.040(8) 0.029(7) 0.008(6) 0.012(6) 0.000(6)
C59 0.023(6) 0.028(7) 0.034(7) -0.001(6) 0.013(6) 0.004(5)
C60 0.031(7) 0.031(7) 0.022(7) -0.001(6) 0.001(6) 0.016(6)
N1 0.032(6) 0.021(5) 0.024(6) -0.001(4) 0.016(5) -0.002(4)
N2 0.026(5) 0.020(5) 0.035(6) 0.012(5) 0.010(5) 0.008(4)
N3 0.019(5) 0.019(5) 0.024(5) -0.001(4) 0.004(4) 0.000(4)
N4 0.019(5) 0.018(5) 0.024(5) -0.001(4) 0.006(4) 0.001(4)
N5 0.028(6) 0.017(5) 0.044(7) 0.003(5) 0.014(5) 0.000(4)
N6 0.029(6) 0.044(7) 0.030(6) -0.001(5) 0.005(5) 0.002(5)
N7 0.025(5) 0.020(5) 0.025(6) 0.000(4) 0.012(4) 0.004(4)
N8 0.028(6) 0.026(6) 0.023(5) 0.010(4) 0.013(5) 0.004(5)
O1 0.028(5) 0.025(5) 0.027(5) 0.001(4) 0.004(4) 0.001(4)
O2 0.033(5) 0.024(5) 0.021(5) 0.002(4) 0.009(4) 0.002(4)
O3 0.033(5) 0.031(5) 0.025(5) 0.004(4) 0.011(4) -0.006(4)
O4 0.029(4) 0.020(5) 0.019(4) 0.003(3) 0.008(4) 0.002(4)
O5 0.029(5) 0.043(6) 0.076(8) 0.017(6) 0.016(5) -0.007(5)
O6 0.023(4) 0.022(5) 0.040(5) 0.005(4) 0.011(4) 0.003(4)
O7 0.056(6) 0.026(5) 0.043(6) 0.006(4) 0.035(5) 0.008(5)
O8 0.036(5) 0.026(5) 0.021(5) 0.004(4) 0.012(4) 0.008(4)
O9 0.035(5) 0.027(5) 0.025(5) 0.008(4) 0.006(4) 0.000(4)
O10 0.050(6) 0.029(5) 0.023(5) 0.002(4) 0.000(4) 0.005(5)
O11 0.031(5) 0.064(8) 0.045(6) 0.006(5) 0.015(5) 0.014(5)
O12 0.021(5) 0.065(8) 0.055(7) 0.025(6) 0.007(5) -0.008(5)
Pd1 0.0212(5) 0.0171(5) 0.0181(5) 0.0003(4) 0.0055(4) -0.0008(4)
Pd2 0.0228(5) 0.0202(5) 0.0184(5) -0.0014(4) 0.0075(4) -0.0030(4)
Pd3 0.0369(6) 0.0197(5) 0.0270(5) 0.0036(4) 0.0157(4) 0.0049(4)
Pd4 0.0242(5) 0.0194(5) 0.0203(5) 0.0058(4) 0.0078(4) 0.0037(4)

loop_
_atom_type_symbol
_atom_type_description
_atom_type_scat_dispersion_real
_atom_type_scat_dispersion_imag
_atom_type_scat_source
C C 0.0033 0.0016 'International Tables Vol C Tables 4.2.6.8 and 6.1.1.4'
H H 0.0000 0.0000 'International Tables Vol C Tables 4.2.6.8 and 6.1.1.4'
N N 0.0061 0.0033 'International Tables Vol C Tables 4.2.6.8 and 6.1.1.4'
O O 0.0106 0.0060 'International Tables Vol C Tables 4.2.6.8 and 6.1.1.4'
Pd Pd -0.9988 1.0072 'International Tables Vol C Tables 4.2.6.8 and 6.1.1.4'

loop_
_geom_angle_atom_site_label_1
_geom_angle_atom_site_label_2
_geom_angle_atom_site_label_3
_geom_angle
O1 C1 O2 127.3(12)
O1 C1 C2 116.6(12)
O2 C1 C2 116.0(12)
C1 C2 H2A 109.5
C1 C2 H2B 109.5
H2A C2 H2B 109.5
C1 C2 H2C 109.5
H2A C2 H2C 109.5
H2B C2 H2C 109.5
O3 C3 O4 125.6(11)
O3 C3 C4 117.9(12)
O4 C3 C4 116.4(12)
C3 C4 H4A 109.5
C3 C4 H4B 109.5
H4A C4 H4B 109.5
C3 C4 H4C 109.5
H4A C4 H4C 109.5
H4B C4 H4C 109.5
C6 C5 C12 114.7(11)
C6 C5 Pd1 120.9(9)
C12 C5 Pd1 124.4(9)
C5 C6 C7 123.7(12)
C5 C6 H6 118.1
C7 C6 H6 118.1
C9 C7 C6 121.3(12)
C9 C7 O5 115.7(12)
C6 C7 O5 122.9(12)
O5 C8 H8A 109.5
O5 C8 H8B 109.5
H8A C8 H8B 109.5
O5 C8 H8C 109.5
H8A C8 H8C 109.5
H8B C8 H8C 109.5
C7 C9 C11 117.0(11)
C7 C9 C10 122.6(12)
C11 C9 C10 120.4(13)
C9 C10 H10A 109.5
C9 C10 H10B 109.5
H10A C10 H10B 109.5
C9 C10 H10C 109.5
H10A C10 H10C 109.5
H10B C10 H10C 109.5
C9 C11 C12 122.9(12)
C9 C11 H11 118.5
C12 C11 H11 118.5
N2 C12 C11 117.7(11)
N2 C12 C5 122.1(11)
C11 C12 C5 120.2(11)
N2 C13 N1 122.1(11)
N2 C13 C14 118.6(12)
N1 C13 C14 119.3(11)
C15 C14 C13 120.7(13)
C15 C14 H14 119.7
C13 C14 H14 119.7
C14 C15 C16 119.0(13)
C14 C15 H15 120.5
C16 C15 H15 120.5
C17 C16 C15 119.6(14)
C17 C16 H16 120.2
C15 C16 H16 120.2
C16 C17 N1 123.8(12)
C16 C17 H17 118.1
N1 C17 H17 118.1
C25 C18 C19 116.7(11)
C25 C18 Pd2 121.1(8)
C19 C18 Pd2 120.7(9)
C20 C19 C18 121.6(12)
C20 C19 H19 119.2
C18 C19 H19 119.2
C19 C20 O6 123.4(12)
C19 C20 C22 121.7(11)
O6 C20 C22 114.9(11)
O6 C21 H21A 109.5
O6 C21 H21B 109.5
H21A C21 H21B 109.5
O6 C21 H21C 109.5
H21A C21 H21C 109.5
H21B C21 H21C 109.5
C24 C22 C20 116.4(11)
C24 C22 C23 123.6(11)
C20 C22 C23 120.0(11)
C22 C23 H23A 109.5
C22 C23 H23B 109.5
H23A C23 H23B 109.5
C22 C23 H23C 109.5
H23A C23 H23C 109.5
H23B C23 H23C 109.5
C22 C24 C25 123.7(11)
C22 C24 H24 118.1
C25 C24 H24 118.1
C24 C25 C18 119.8(10)
C24 C25 N4 117.0(10)
C18 C25 N4 123.2(10)
N3 C26 N4 120.6(11)
N3 C26 C27 120.3(11)
N4 C26 C27 119.1(11)
C28 C27 C26 121.1(13)
C28 C27 H27 119.5
C26 C27 H27 119.5
C27 C28 C29 119.1(13)
C27 C28 H28 120.5
C29 C28 H28 120.5
C30 C29 C28 118.3(12)
C30 C29 H29 120.9
C28 C29 H29 120.9
N3 C30 C29 122.6(13)
N3 C30 H30 118.7
C29 C30 H30 118.7
O7 C31 O8 126.4(11)
O7 C31 C32 118.1(12)
O8 C31 C32 115.4(12)
C31 C32 H32A 109.5
C31 C32 H32B 109.5
H32A C32 H32B 109.5
C31 C32 H32C 109.5
H32A C32 H32C 109.5
H32B C32 H32C 109.5
O9 C33 O10 125.9(12)
O9 C33 C34 116.7(12)
O10 C33 C34 117.3(12)
C33 C34 H34A 109.5
C33 C34 H34B 109.5
H34A C34 H34B 109.5
C33 C34 H34C 109.5
H34A C34 H34C 109.5
H34B C34 H34C 109.5
C36 C35 C42 118.6(12)
C36 C35 Pd3 120.6(10)
C42 C35 Pd3 120.6(9)
C37 C36 C35 120.1(14)
C37 C36 H36 119.9
C35 C36 H36 119.9
C36 C37 O11 124.0(14)
C36 C37 C39 122.3(13)
O11 C37 C39 113.6(12)
O11 C38 H38A 109.5
O11 C38 H38B 109.5
H38A C38 H38B 109.5
O11 C38 H38C 109.5
H38A C38 H38C 109.5
H38B C38 H38C 109.5
C41 C39 C37 117.7(12)
C41 C39 C40 121.9(14)
C37 C39 C40 120.4(13)
C39 C40 H40A 109.5
C39 C40 H40B 109.5
H40A C40 H40B 109.5
C39 C40 H40C 109.5
H40A C40 H40C 109.5
H40B C40 H40C 109.5
C39 C41 C42 121.5(13)
C39 C41 H41 119.3
C42 C41 H41 119.3
C35 C42 C41 119.3(12)
C35 C42 N6 122.5(12)
C41 C42 N6 118.2(12)
N6 C43 N5 120.5(13)
N6 C43 C44 120.3(13)
N5 C43 C44 119.2(12)
C45 C44 C43 121.7(15)
C45 C44 H44 119.2
C43 C44 H44 119.2
C44 C45 C46 118.7(16)
C44 C45 H45 120.7
C46 C45 H45 120.7
C45 C46 C47 118.5(15)
C45 C46 H46 120.8
C47 C46 H46 120.8
N5 C47 C46 122.2(15)
N5 C47 H47 118.9
C46 C47 H47 118.9
C49 C48 C55 117.7(11)
C49 C48 Pd4 121.9(10)
C55 C48 Pd4 119.5(9)
C48 C49 C50 121.1(12)
C48 C49 H49 119.5
C50 C49 H49 119.5
C52 C50 O12 116.1(11)
C52 C50 C49 121.7(12)
O12 C50 C49 122.2(12)
O12 C51 H51A 109.5
O12 C51 H51B 109.5
H51A C51 H51B 109.5
O12 C51 H51C 109.5
H51A C51 H51C 109.5
H51B C51 H51C 109.5
C50 C52 C54 117.5(12)
C50 C52 C53 121.6(12)
C54 C52 C53 120.9(12)
C52 C53 H53A 109.5
C52 C53 H53B 109.5
H53A C53 H53B 109.5
C52 C53 H53C 109.5
H53A C53 H53C 109.5
H53B C53 H53C 109.5
C52 C54 C55 122.0(12)
C52 C54 H54 119.0
C55 C54 H54 119.0
C54 C55 N8 116.6(11)
C54 C55 C48 119.8(11)
N8 C55 C48 123.6(11)
N8 C56 N7 119.1(10)
N8 C56 C57 119.9(11)
N7 C56 C57 120.9(11)
C58 C57 C56 119.8(13)
C58 C57 H57 120.1
C56 C57 H57 120.1
C57 C58 C59 120.0(12)
C57 C58 H58 120.0
C59 C58 H58 120.0
C60 C59 C58 118.6(12)
C60 C59 H59 120.7
C58 C59 H59 120.7
N7 C60 C59 122.7(12)
N7 C60 H60 118.7
C59 C60 H60 118.7
C13 N1 C17 117.5(10)
C13 N1 Pd1 126.5(8)
C17 N1 Pd1 115.9(8)
C13 N2 C12 132.5(11)
C13 N2 H2 113.7
C12 N2 H2 113.7
C30 N3 C26 118.5(10)
C30 N3 Pd2 115.7(9)
C26 N3 Pd2 124.3(8)
C26 N4 C25 128.6(10)
C26 N4 H4 115.7
C25 N4 H4 115.7
C47 N5 C43 119.5(13)
C47 N5 Pd3 116.5(10)
C43 N5 Pd3 123.5(9)
C43 N6 C42 128.6(12)
C43 N6 H6A 115.7
C42 N6 H6A 115.7
C60 N7 C56 117.6(10)
C60 N7 Pd4 117.0(8)
C56 N7 Pd4 123.0(8)
C56 N8 C55 129.4(11)
C56 N8 H8 115.3
C55 N8 H8 115.3
C1 O1 Pd1 129.6(8)
C1 O2 Pd2 119.7(8)
C3 O3 Pd2 125.6(8)
C3 O4 Pd1 125.1(8)
C7 O5 C8 118.5(11)
C20 O6 C21 117.8(10)
C31 O7 Pd3 122.7(8)
C31 O8 Pd4 129.7(8)
C33 O9 Pd4 129.8(8)
C33 O10 Pd3 121.2(8)
C37 O11 C38 117.0(12)
C50 O12 C51 119.3(11)
C5 Pd1 N1 92.3(5)
C5 Pd1 O4 91.0(4)
N1 Pd1 O4 171.9(4)
C5 Pd1 O1 174.2(4)
N1 Pd1 O1 93.4(4)
O4 Pd1 O1 83.3(3)
C5 Pd1 Pd2 104.6(3)
N1 Pd1 Pd2 103.5(3)
O4 Pd1 Pd2 82.7(2)
O1 Pd1 Pd2 74.4(2)
C18 Pd2 N3 90.0(4)
C18 Pd2 O2 91.0(4)
N3 Pd2 O2 178.9(4)
C18 Pd2 O3 175.6(4)
N3 Pd2 O3 92.9(4)
O2 Pd2 O3 86.0(3)
C18 Pd2 Pd1 97.5(3)
N3 Pd2 Pd1 92.3(3)
O2 Pd2 Pd1 87.7(2)
O3 Pd2 Pd1 79.1(2)
C35 Pd3 N5 90.5(5)
C35 Pd3 O10 89.5(5)
N5 Pd3 O10 178.5(4)
C35 Pd3 O7 177.3(5)
N5 Pd3 O7 92.2(4)
O10 Pd3 O7 87.7(4)
C35 Pd3 Pd4 99.1(3)
N5 Pd3 Pd4 96.6(3)
O10 Pd3 Pd4 84.9(3)
O7 Pd3 Pd4 80.9(2)
C48 Pd4 N7 90.1(5)
C48 Pd4 O8 89.6(4)
N7 Pd4 O8 168.3(4)
C48 Pd4 O9 171.7(4)
N7 Pd4 O9 89.3(4)
O8 Pd4 O9 89.3(3)
C48 Pd4 Pd3 113.0(4)
N7 Pd4 Pd3 112.2(3)
O8 Pd4 Pd3 78.6(2)
O9 Pd4 Pd3 74.8(2)

loop_
_geom_bond_atom_site_label_1
_geom_bond_atom_site_label_2
_geom_bond_distance
C1 O1 1.244(15)
C1 O2 1.254(15)
C1 C2 1.519(18)
C2 H2A 0.9800
C2 H2B 0.9800
C2 H2C 0.9800
C3 O3 1.249(15)
C3 O4 1.279(15)
C3 C4 1.496(18)
C4 H4A 0.9800
C4 H4B 0.9800
C4 H4C 0.9800
C5 C6 1.386(17)
C5 C12 1.423(17)
C5 Pd1 1.980(12)
C6 C7 1.387(18)
C6 H6 0.9500
C7 C9 1.368(19)
C7 O5 1.387(15)
C8 O5 1.402(18)
C8 H8A 0.9800
C8 H8B 0.9800
C8 H8C 0.9800
C9 C11 1.370(17)
C9 C10 1.469(18)
C10 H10A 0.9800
C10 H10B 0.9800
C10 H10C 0.9800
C11 C12 1.406(17)
C11 H11 0.9500
C12 N2 1.383(15)
C13 N2 1.336(15)
C13 N1 1.350(16)
C13 C14 1.442(17)
C14 C15 1.342(18)
C14 H14 0.9500
C15 C16 1.37(2)
C15 H15 0.9500
C16 C17 1.349(19)
C16 H16 0.9500
C17 N1 1.370(16)
C17 H17 0.9500
C18 C25 1.397(16)
C18 C19 1.413(17)
C18 Pd2 1.958(11)
C19 C20 1.369(18)
C19 H19 0.9500
C20 O6 1.383(14)
C20 C22 1.395(18)
C21 O6 1.428(17)
C21 H21A 0.9800
C21 H21B 0.9800
C21 H21C 0.9800
C22 C24 1.366(17)
C22 C23 1.507(15)
C23 H23A 0.9800
C23 H23B 0.9800
C23 H23C 0.9800
C24 C25 1.389(16)
C24 H24 0.9500
C25 N4 1.411(14)
C26 N3 1.350(16)
C26 N4 1.360(14)
C26 C27 1.397(18)
C27 C28 1.335(18)
C27 H27 0.9500
C28 C29 1.40(2)
C28 H28 0.9500
C29 C30 1.380(19)
C29 H29 0.9500
C30 N3 1.344(15)
C30 H30 0.9500
C31 O7 1.233(15)
C31 O8 1.254(15)
C31 C32 1.504(17)
C32 H32A 0.9800
C32 H32B 0.9800
C32 H32C 0.9800
C33 O9 1.253(15)
C33 O10 1.258(16)
C33 C34 1.510(19)
C34 H34A 0.9800
C34 H34B 0.9800
C34 H34C 0.9800
C35 C36 1.395(19)
C35 C42 1.396(18)
C35 Pd3 1.981(12)
C36 C37 1.35(2)
C36 H36 0.9500
C37 O11 1.389(17)
C37 C39 1.40(2)
C38 O11 1.43(2)
C38 H38A 0.9800
C38 H38B 0.9800
C38 H38C 0.9800
C39 C41 1.36(2)
C39 C40 1.514(19)
C40 H40A 0.9800
C40 H40B 0.9800
C40 H40C 0.9800
C41 C42 1.405(18)
C41 H41 0.9500
C42 N6 1.420(17)
C43 N6 1.345(17)
C43 N5 1.350(18)
C43 C44 1.40(2)
C44 C45 1.36(2)
C44 H44 0.9500
C45 C46 1.38(2)
C45 H45 0.9500
C46 C47 1.39(2)
C46 H46 0.9500
C47 N5 1.346(17)
C47 H47 0.9500
C48 C49 1.376(17)
C48 C55 1.407(17)
C48 Pd4 1.984(12)
C49 C50 1.390(18)
C49 H49 0.9500
C50 C52 1.373(19)
C50 O12 1.382(15)
C51 O12 1.421(18)
C51 H51A 0.9800
C51 H51B 0.9800
C51 H51C 0.9800
C52 C54 1.375(18)
C52 C53 1.505(18)
C53 H53A 0.9800
C53 H53B 0.9800
C53 H53C 0.9800
C54 C55 1.393(18)
C54 H54 0.9500
C55 N8 1.397(15)
C56 N8 1.362(15)
C56 N7 1.366(15)
C56 C57 1.392(17)
C57 C58 1.345(18)
C57 H57 0.9500
C58 C59 1.384(18)
C58 H58 0.9500
C59 C60 1.367(18)
C59 H59 0.9500
C60 N7 1.357(15)
C60 H60 0.9500
N1 Pd1 2.032(10)
N2 H2 0.8800
N3 Pd2 2.021(10)
N4 H4 0.8800
N5 Pd3 2.029(11)
N6 H6A 0.8800
N7 Pd4 2.019(10)
N8 H8 0.8800
O1 Pd1 2.201(8)
O2 Pd2 2.053(8)
O3 Pd2 2.163(8)
O4 Pd1 2.077(8)
O7 Pd3 2.143(9)
O8 Pd4 2.066(8)
O9 Pd4 2.172(9)
O10 Pd3 2.067(10)
Pd1 Pd2 2.8967(13)
Pd3 Pd4 2.9473(13)
